data_4001391
loop_
_publ_author_name
'Benser, Ernst'
'Glaum, Robert'
'Dross, Thomas'
'Hibst, Hartmut'

_publ_section_title
;
 VIIIVIV3O3(PO4)3:&#x00A0; A Novel Vanadium Phosphate for Selective
 Oxidation of Light Hydrocarbons
;
_journal_issue 17
_journal_name_full 'Chemistry of Materials'
_journal_page_first 4341
_journal_paper_doi 10.1021/cm071036u
_journal_volume 19
_journal_year 2007
_chemical_absolute_configuration unk
_chemical_formula_moiety 'O45 P9 V12'
_chemical_formula_sum 'O45 P9 V12'
_chemical_formula_weight 1610.01
_space_group_IT_number 43
_symmetry_cell_setting orthorhombic
_symmetry_space_group_name_Hall 'F -2d 2'
_symmetry_space_group_name_H-M 'F 2 d d'
_audit_creation_date 2007-01-25T16:53:55-00:00
_audit_creation_method 'WinGX routine CIF_UPDATE'
_cell_angle_alpha 90
_cell_angle_beta 90
_cell_angle_gamma 90
_cell_formula_units_Z 8
_cell_length_a 7.2596(8)
_cell_length_b 21.786(2)
_cell_length_c 38.904(4)
_cell_measurement_reflns_used 0
_cell_measurement_temperature 293(2)
_cell_measurement_theta_max 0
_cell_measurement_theta_min 0
_cell_volume 6153.0(11)
_computing_cell_refinement 'Dirax/lsq (Duisenberg & Schreurs, 1989-2000)'
_computing_data_collection 'Collect (Bruker AXS BV, 1997-2004)'
_computing_data_reduction 'EvalCCD (Duisenberg & Schreurs 1990-2000)'
_computing_molecular_graphics 'Ortep-3 for Windows (Farrugia, 1997)'
_computing_publication_material 'WinGX publication routines (Farrugia, 1999)'
_computing_structure_refinement 'SHELXL-97 (Sheldrick, 1997)'
_computing_structure_solution 'SHELXS-97 (Sheldrick, 1997)'
_diffrn_measured_fraction_theta_full 0.998
_diffrn_measured_fraction_theta_max 0.998
_diffrn_measurement_device '95mm CCD camera on \k-goniostat'
_diffrn_measurement_device_type KappaCCD
_diffrn_measurement_method 'CCD rotation images, thick slices'
_diffrn_radiation_probe x-ray
_diffrn_radiation_type MoK\a
_diffrn_radiation_wavelength 0.71073
_diffrn_reflns_av_R_equivalents 0.067
_diffrn_reflns_limit_h_max 11
_diffrn_reflns_limit_h_min -11
_diffrn_reflns_limit_k_max 35
_diffrn_reflns_limit_k_min -35
_diffrn_reflns_limit_l_max 62
_diffrn_reflns_limit_l_min -62
_diffrn_reflns_number 83949
_diffrn_reflns_theta_full 35.14
_diffrn_reflns_theta_max 35.14
_diffrn_reflns_theta_min 3.35
_exptl_absorpt_coefficient_mu 4.102
_exptl_absorpt_correction_T_max 0.846
_exptl_absorpt_correction_T_min 0.5121
_exptl_absorpt_correction_type sphere
_exptl_crystal_colour black
_exptl_crystal_density_diffrn 3.476
_exptl_crystal_density_method 'not measured'
_exptl_crystal_description spherical
_exptl_crystal_F_000 6168
_exptl_crystal_size_max 0.2
_exptl_crystal_size_mid 0.2
_exptl_crystal_size_min 0.2
_refine_diff_density_max 0.717
_refine_diff_density_min -0.882
_refine_ls_abs_structure_details 'Flack H D (1983), Acta Cryst. A39, 876-881'
_refine_ls_abs_structure_Flack 0.43(2)
_refine_ls_extinction_method none
_refine_ls_goodness_of_fit_ref 1.184
_refine_ls_matrix_type full
_refine_ls_number_parameters 299
_refine_ls_number_reflns 6836
_refine_ls_number_restraints 1
_refine_ls_restrained_S_all 1.183
_refine_ls_R_factor_gt 0.0315
_refine_ls_shift/su_max 0.001
_refine_ls_structure_factor_coef Fsqd
_refine_ls_weighting_details 'calc w=1/[\s^2^(Fo^2^)+(0.0284P)^2^+14.4133P] where P=(Fo^2^+2Fc^2^)/3'
_refine_ls_weighting_scheme calc
_refine_ls_wR_factor_ref 0.0663
_reflns_number_gt 5986
_reflns_number_total 6836
_reflns_threshold_expression >2sigma(I)
_cod_data_source_file cm071036usi20070416_104204.cif
_cod_data_source_block eval
_cod_database_code 4001391

loop_
_symmetry_equiv_pos_as_xyz
'x, y, z'
'x+1/4, y+1/4, -z+1/4'
'x, -y, -z'
'x+1/4, -y+1/4, z+1/4'
'x, y+1/2, z+1/2'
'x+1/4, y+3/4, -z+3/4'
'x, -y+1/2, -z+1/2'
'x+1/4, -y+3/4, z+3/4'
'x+1/2, y, z+1/2'
'x+3/4, y+1/4, -z+3/4'
'x+1/2, -y, -z+1/2'
'x+3/4, -y+1/4, z+3/4'
'x+1/2, y+1/2, z'
'x+3/4, y+3/4, -z+1/4'
'x+1/2, -y+1/2, -z'
'x+3/4, -y+3/4, z+1/4'

loop_
_atom_site_label
_atom_site_type_symbol
_atom_site_fract_x
_atom_site_fract_y
_atom_site_fract_z
_atom_site_U_iso_or_equiv
_atom_site_adp_type
_atom_site_occupancy
_atom_site_calc_flag
_atom_site_refinement_flags
V1 V 1.10690(8) -0.114043(18) 0.047614(9) 0.00582(7) Uani 1 d .
V2 V 1.09411(8) -0.042803(17) 0.125723(10) 0.00606(7) Uani 1 d .
V3 V 0.79554(7) 0.053396(17) 0.118394(10) 0.00586(7) Uani 1 d .
V4 V 0.84342(7) 0.133913(17) 0.032506(9) 0.00612(7) Uani 1 d .
V5A V 1.55280(17) 0.03691(5) 0.04277(3) 0.0054(2) Uiso 0.5 d P
V5B V 1.53910(16) 0.03257(5) 0.03635(3) 0.0054(2) Uiso 0.5 d P
V6 V 1.30860(7) -0.286577(18) -0.048097(9) 0.00569(8) Uani 1 d .
P1 P 0.94090(17) 0 0 0.00518(17) Uani 1 d S
P2 P 1.20699(15) -0.24859(3) 0.082014(16) 0.00533(14) Uani 1 d .
P3 P 0.95547(15) 0.16866(3) 0.164845(16) 0.00487(12) Uani 1 d .
P4 P 1.18811(14) 0.08673(3) 0.081890(16) 0.00526(13) Uani 1 d .
P5 P 1.45111(15) -0.16786(3) 0.000271(14) 0.00495(13) Uani 1 d .
O1 O 0.7008(4) 0.07560(9) 0.08257(5) 0.0111(4) Uani 1 d .
O2 O 1.1847(4) -0.08432(8) 0.08286(5) 0.0096(4) Uani 1 d .
O3 O 1.4674(4) 0 0 0.0109(6) Uani 1 d S
O4 O 0.9247(3) 0.15804(9) -0.00427(5) 0.0099(4) Uani 1 d .
O5 O 1.2360(3) 0.25739(8) 0.08469(4) 0.0094(4) Uani 1 d .
O11 O 1.0547(4) -0.03876(8) 0.02348(5) 0.0123(4) Uani 1 d .
O12 O 0.8118(3) 0.04287(8) 0.02155(5) 0.0090(4) Uani 1 d .
O21 O 1.2931(3) -0.29462(9) 0.05794(5) 0.0151(4) Uani 1 d .
O22 O 1.3517(3) -0.20979(9) 0.09964(5) 0.0119(4) Uani 1 d .
O23 O 1.0847(3) -0.28025(9) 0.10849(5) 0.0127(4) Uani 1 d .
O24 O 1.0832(3) -0.20424(8) 0.05991(4) 0.0085(3) Uani 1 d .
O31 O 0.8422(4) 0.12886(8) 0.14148(4) 0.0097(4) Uani 1 d .
O32 O 0.8410(3) 0.20672(8) 0.18916(4) 0.0097(4) Uani 1 d .
O33 O 1.0885(3) 0.12668(8) 0.18563(4) 0.0084(3) Uani 1 d .
O34 O 1.0772(3) 0.21295(8) 0.14261(5) 0.0083(3) Uani 1 d .
O41 O 1.0625(3) 0.12266(9) 0.05849(5) 0.0140(4) Uani 1 d .
O42 O 1.3196(4) 0.04647(9) 0.06196(5) 0.0133(4) Uani 1 d .
O43 O 1.0440(3) -0.12122(9) 0.14399(5) 0.0122(4) Uani 1 d .
O44 O 1.0641(3) 0.04336(8) 0.10424(4) 0.0081(4) Uani 1 d .
O51 O 1.3114(3) -0.12772(9) 0.01796(5) 0.0116(4) Uani 1 d .
O52 O 1.3576(3) -0.21497(9) -0.02232(5) 0.0139(4) Uani 1 d .
O53 O 1.5815(4) -0.19830(10) 0.02547(5) 0.0135(4) Uani 1 d .
O54 O 1.5709(3) -0.12408(8) -0.02334(4) 0.0089(4) Uani 1 d .

loop_
_atom_site_aniso_label
_atom_site_aniso_U_11
_atom_site_aniso_U_22
_atom_site_aniso_U_33
_atom_site_aniso_U_23
_atom_site_aniso_U_13
_atom_site_aniso_U_12
V1 0.00616(16) 0.00557(16) 0.00575(14) -0.00023(12) 0.00061(13) 0.00036(13)
V2 0.00611(17) 0.00550(15) 0.00658(14) 0.00031(12) -0.00088(13) -0.00064(13)
V3 0.00526(16) 0.00547(15) 0.00685(15) -0.00080(12) 0.00026(12) -0.00016(14)
V4 0.00632(17) 0.00611(16) 0.00593(14) -0.00019(12) -0.00017(14) 0.00059(14)
V6 0.00579(18) 0.00555(16) 0.00575(15) -0.00004(12) 0.00000(14) -0.00002(13)
P1 0.0062(4) 0.0042(4) 0.0051(3) 0.0007(3) 0 0
P2 0.0046(4) 0.0050(3) 0.0064(3) -0.0002(2) -0.00008(19) 0.0002(2)
P3 0.0050(3) 0.0042(3) 0.0053(2) 0.0002(2) 0.0000(2) -0.0004(2)
P4 0.0044(3) 0.0055(3) 0.0059(2) 0.0001(2) -0.0001(2) -0.0007(2)
P5 0.0048(3) 0.0050(3) 0.0051(3) 0.0005(2) 0.00000(19) -0.00016(18)
O1 0.0116(9) 0.0120(9) 0.0098(8) -0.0021(6) -0.0039(6) 0.0024(7)
O2 0.0107(9) 0.0104(9) 0.0078(7) -0.0015(6) -0.0001(6) 0.0013(7)
O3 0.0099(14) 0.0134(14) 0.0094(11) 0.0010(9) 0 0
O4 0.0120(10) 0.0106(8) 0.0072(7) 0.0008(6) 0.0001(6) 0.0008(7)
O5 0.0109(10) 0.0098(8) 0.0075(7) 0.0020(6) -0.0012(6) -0.0007(7)
O11 0.0154(11) 0.0088(9) 0.0127(8) 0.0024(6) -0.0049(7) -0.0018(8)
O12 0.0086(10) 0.0063(8) 0.0121(7) -0.0022(5) 0.0032(7) 0.0003(7)
O21 0.0185(11) 0.0105(9) 0.0162(9) -0.0059(7) 0.0042(8) 0.0011(8)
O22 0.0089(9) 0.0113(8) 0.0155(8) -0.0018(6) -0.0052(8) -0.0014(7)
O23 0.0082(10) 0.0144(9) 0.0156(8) 0.0078(7) 0.0031(7) 0.0015(8)
O24 0.0061(9) 0.0091(8) 0.0105(7) 0.0025(6) -0.0028(7) 0.0006(7)
O31 0.0117(10) 0.0061(8) 0.0112(7) -0.0029(6) -0.0040(8) -0.0015(7)
O32 0.0102(10) 0.0070(8) 0.0118(7) -0.0032(6) 0.0044(7) 0.0011(7)
O33 0.0071(9) 0.0081(8) 0.0100(7) 0.0028(6) -0.0026(7) -0.0005(7)
O34 0.0079(9) 0.0061(7) 0.0110(7) 0.0029(5) 0.0020(6) 0.0008(7)
O41 0.0101(10) 0.0163(9) 0.0157(8) 0.0086(7) -0.0049(7) -0.0006(8)
O42 0.0092(10) 0.0125(9) 0.0182(9) -0.0050(7) 0.0080(7) -0.0018(8)
O43 0.0144(11) 0.0097(8) 0.0125(8) 0.0032(6) 0.0029(7) -0.0008(8)
O44 0.0078(9) 0.0075(8) 0.0091(7) 0.0031(6) 0.0019(7) -0.0006(7)
O51 0.0114(10) 0.0104(8) 0.0130(8) -0.0027(6) 0.0060(7) 0.0023(7)
O52 0.0158(11) 0.0093(8) 0.0165(8) -0.0040(6) -0.0028(8) -0.0041(8)
O53 0.0081(10) 0.0195(10) 0.0129(8) 0.0068(7) -0.0030(7) -0.0009(8)
O54 0.0076(9) 0.0088(8) 0.0105(7) 0.0017(6) 0.0018(7) -0.0002(7)

loop_
_atom_type_symbol
_atom_type_description
_atom_type_scat_dispersion_real
_atom_type_scat_dispersion_imag
_atom_type_scat_source
O O 0.0106 0.006 'International Tables Vol C Tables 4.2.6.8 and 6.1.1.4'
P P 0.1023 0.0942 'International Tables Vol C Tables 4.2.6.8 and 6.1.1.4'
V V 0.3005 0.5294 'International Tables Vol C Tables 4.2.6.8 and 6.1.1.4'

loop_
_geom_angle_atom_site_label_1
_geom_angle_atom_site_label_2
_geom_angle_atom_site_label_3
_geom_angle
_geom_angle_site_symmetry_1
_geom_angle_site_symmetry_3
O2 V1 O51 107.69(11) . .
O2 V1 O11 98.10(9) . .
O51 V1 O11 89.51(9) . .
O2 V1 O24 102.56(9) . .
O51 V1 O24 93.30(9) . .
O11 V1 O24 157.20(10) . .
O2 V1 O33 95.80(11) . 14_445
O51 V1 O33 155.80(8) . 14_445
O11 V1 O33 92.95(9) . 14_445
O24 V1 O33 75.56(9) . 14_445
O2 V1 O4 165.62(12) . 3
O51 V1 O4 86.57(8) . 3
O11 V1 O4 83.49(8) . 3
O24 V1 O4 74.11(7) . 3
O33 V1 O4 69.83(7) 14_445 3
O2 V1 V6 121.65(8) . 15_445
O51 V1 V6 116.39(6) . 15_445
O11 V1 V6 117.74(8) . 15_445
O24 V1 V6 41.76(7) . 15_445
O33 V1 V6 42.39(5) 14_445 15_445
O4 V1 V6 46.95(5) 3 15_445
O23 V2 O43 100.88(10) 2 .
O23 V2 O2 91.87(9) 2 .
O43 V2 O2 88.18(8) . .
O23 V2 O5 91.87(9) 2 14_445
O43 V2 O5 97.26(8) . 14_445
O2 V2 O5 172.70(9) . 14_445
O23 V2 O44 95.64(9) 2 .
O43 V2 O44 162.77(11) . .
O2 V2 O44 96.19(7) . .
O5 V2 O44 77.20(8) 14_445 .
O23 V2 O34 168.09(8) 2 14_445
O43 V2 O34 90.24(9) . 14_445
O2 V2 O34 92.74(9) . 14_445
O5 V2 O34 82.41(8) 14_445 14_445
O44 V2 O34 72.95(8) . 14_445
O23 V2 V3 126.70(6) 2 .
O43 V2 V3 121.62(8) . .
O2 V2 V3 117.91(6) . .
O5 V2 V3 55.00(6) 14_445 .
O44 V2 V3 42.09(6) . .
O34 V2 V3 41.86(5) 14_445 .
O1 V3 O22 107.00(11) . 2_455
O1 V3 O31 102.86(9) . .
O22 V3 O31 87.34(9) 2_455 .
O1 V3 O34 98.96(9) . 14_445
O22 V3 O34 94.32(9) 2_455 14_445
O31 V3 O34 156.60(10) . 14_445
O1 V3 O44 101.83(11) . .
O22 V3 O44 150.39(8) 2_455 .
O31 V3 O44 92.85(10) . .
O34 V3 O44 74.36(9) 14_445 .
O1 V3 O5 168.00(10) . 14_445
O22 V3 O5 82.60(8) 2_455 14_445
O31 V3 O5 84.45(8) . 14_445
O34 V3 O5 72.67(7) 14_445 14_445
O44 V3 O5 67.97(7) . 14_445
O1 V3 V2 126.07(8) . .
O22 V3 V2 111.34(6) 2_455 .
O31 V3 V2 115.20(8) . .
O34 V3 V2 42.85(7) 14_445 .
O44 V3 V2 42.81(5) . .
O5 V3 V2 42.08(4) 14_445 .
O4 V4 O21 105.33(10) . 13_455
O4 V4 O41 101.83(10) . .
O21 V4 O41 89.41(10) 13_455 .
O4 V4 O54 103.47(10) . 3_455
O21 V4 O54 89.44(10) 13_455 3_455
O41 V4 O54 154.05(9) . 3_455
O4 V4 O12 99.81(9) . .
O21 V4 O12 153.16(10) 13_455 .
O41 V4 O12 94.58(9) . .
O54 V4 O12 75.54(8) 3_455 .
O4 V4 O1 167.72(8) . .
O21 V4 O1 86.08(8) 13_455 .
O41 V4 O1 82.48(9) . .
O54 V4 O1 71.58(8) 3_455 .
O12 V4 O1 68.23(7) . .
O4 V4 V5A 126.47(8) . 1_455
O21 V4 V5A 112.02(8) 13_455 1_455
O41 V4 V5A 115.16(7) . 1_455
O54 V4 V5A 42.59(6) 3_455 1_455
O12 V4 V5A 42.90(7) . 1_455
O1 V4 V5A 42.58(5) . 1_455
O4 V4 V5B 121.60(8) . 1_455
O21 V4 V5B 114.97(8) 13_455 1_455
O41 V4 V5B 118.35(7) . 1_455
O54 V4 V5B 40.73(5) 3_455 1_455
O12 V4 V5B 40.94(7) . 1_455
O1 V4 V5B 47.44(5) . 1_455
O42 V5A O32 94.98(11) . 14_545
O42 V5A O3 95.70(12) . .
O32 V5A O3 89.03(7) 14_545 .
O42 V5A O54 95.88(11) . 3
O32 V5A O54 167.96(15) 14_545 3
O3 V5A O54 95.04(7) . 3
O42 V5A O12 169.96(10) . 1_655
O32 V5A O12 94.19(10) 14_545 1_655
O3 V5A O12 88.52(11) . 1_655
O54 V5A O12 74.63(9) 3 1_655
O42 V5A O1 97.28(11) . 1_655
O32 V5A O1 91.25(9) 14_545 1_655
O3 V5A O1 166.94(15) . 1_655
O54 V5A O1 82.24(8) 3 1_655
O12 V5A O1 78.44(10) 1_655 1_655
O42 V5A V4 127.69(8) . 1_655
O32 V5A V4 126.22(9) 14_545 1_655
O3 V5A V4 113.51(7) . 1_655
O54 V5A V4 41.91(7) 3 1_655
O12 V5A V4 42.49(5) 1_655 1_655
O1 V5A V4 56.54(7) 1_655 1_655
O3 V5B O42 104.52(14) . .
O3 V5B O32 96.57(7) . 14_545
O42 V5B O32 92.33(10) . 14_545
O3 V5B O54 103.74(7) . 3
O42 V5B O54 93.91(10) . 3
O32 V5B O54 156.48(12) 14_545 3
O3 V5B O12 96.23(13) . 1_655
O42 V5B O12 158.00(11) . 1_655
O32 V5B O12 92.47(10) 14_545 1_655
O54 V5B O12 73.83(9) 3 1_655
O3 V5B O1 168.11(16) . 1_655
O42 V5B O1 87.37(10) . 1_655
O32 V5B O1 82.35(8) 14_545 1_655
O54 V5B O1 75.32(8) 3 1_655
O12 V5B O1 72.04(9) 1_655 1_655
O3 V5B V4 118.74(9) . 1_655
O42 V5B V4 120.28(8) . 1_655
O32 V5B V4 119.13(8) 14_545 1_655
O54 V5B V4 39.60(7) 3 1_655
O12 V5B V4 40.17(5) 1_655 1_655
O1 V5B V4 53.16(6) 1_655 1_655
O5 V6 O52 101.56(9) 3 .
O5 V6 O53 100.96(10) 3 15_445
O52 V6 O53 93.48(10) . 15_445
O5 V6 O24 98.90(10) 3 15_545
O52 V6 O24 90.95(9) . 15_545
O53 V6 O24 158.33(9) 15_445 15_545
O5 V6 O33 97.77(8) 3 8_544
O52 V6 O33 157.57(10) . 8_544
O53 V6 O33 93.92(9) 15_445 8_544
O24 V6 O33 74.81(8) 15_545 8_544
O5 V6 O4 168.99(8) 3 13_545
O52 V6 O4 88.28(8) . 13_545
O53 V6 O4 83.16(9) 15_445 13_545
O24 V6 O4 75.78(8) 15_545 13_545
O33 V6 O4 71.64(7) 8_544 13_545
O5 V6 V1 120.32(7) 3 15_545
O52 V6 V1 116.60(7) . 15_545
O53 V6 V1 119.26(7) 15_445 15_545
O24 V6 V1 41.13(5) 15_545 15_545
O33 V6 V1 42.15(6) 8_544 15_545
O4 V6 V1 49.61(6) 13_545 15_545
O11 P1 O11 112.8(2) 3 .
O11 P1 O12 109.91(11) 3 3
O11 P1 O12 108.74(10) . 3
O11 P1 O12 108.74(10) 3 .
O11 P1 O12 109.91(11) . .
O12 P1 O12 106.50(18) 3 .
O21 P2 O22 111.43(15) . .
O21 P2 O23 111.11(11) . .
O22 P2 O23 110.55(12) . .
O21 P2 O24 107.78(11) . .
O22 P2 O24 107.52(10) . .
O23 P2 O24 108.30(16) . .
O31 P3 O32 113.30(16) . .
O31 P3 O33 108.35(10) . .
O32 P3 O33 109.85(10) . .
O31 P3 O34 109.28(10) . .
O32 P3 O34 108.56(10) . .
O33 P3 O34 107.34(15) . .
O41 P4 O42 111.94(12) . .
O41 P4 O43 111.45(12) . 2
O42 P4 O43 110.32(16) . 2
O41 P4 O44 107.50(15) . .
O42 P4 O44 107.30(11) . .
O43 P4 O44 108.12(11) 2 .
O51 P5 O52 110.93(15) . .
O51 P5 O53 112.28(11) . .
O52 P5 O53 111.06(12) . .
O51 P5 O54 106.57(11) . .
O52 P5 O54 108.54(10) . .
O53 P5 O54 107.21(16) . .
V3 O1 V5A 137.80(12) . 1_455
V3 O1 V5B 138.59(11) . 1_455
V3 O1 V4 129.16(14) . .
V5A O1 V4 80.88(7) 1_455 .
V5B O1 V4 79.41(6) 1_455 .
V1 O2 V2 140.31(16) . .
V4 O4 V1 134.49(12) . 3
V6 O4 V1 83.44(6) 13_455 3
V6 O5 V2 137.32(14) 3 2
V6 O5 V3 130.82(10) 3 2
V2 O5 V3 82.92(6) 2 2
P1 O11 V1 152.63(16) . .
P1 O12 V4 128.58(13) . .
P1 O12 V5A 136.38(13) . 1_455
V4 O12 V5A 94.61(9) . 1_455
P1 O12 V5B 130.94(12) . 1_455
V4 O12 V5B 98.89(9) . 1_455
P2 O21 V4 163.33(16) . 13_545
P2 O22 V3 153.58(13) . 14_545
P2 O23 V2 146.22(14) . 14_445
P2 O24 V1 132.38(13) . .
P2 O24 V6 128.02(12) . 15_445
V1 O24 V6 97.11(9) . 15_445
P3 O31 V3 151.88(16) . .
P3 O32 V5A 144.76(15) . 2_455
P3 O32 V5B 151.83(15) . 2_455
P3 O33 V1 133.80(12) . 2
P3 O33 V6 130.51(13) . 16_445
V1 O33 V6 95.46(8) 2 16_445
P3 O34 V3 130.52(14) . 2
P3 O34 V2 132.90(12) . 2
V3 O34 V2 95.30(9) 2 2
P4 O41 V4 153.41(14) . .
P4 O42 V5A 147.71(15) . .
P4 O42 V5B 152.87(15) . .
P4 O43 V2 151.19(15) 14_445 .
P4 O44 V3 129.37(12) . .
P4 O44 V2 135.34(14) . .
V3 O44 V2 95.10(8) . .
P5 O51 V1 153.29(13) . .
P5 O52 V6 162.53(16) . .
P5 O53 V6 156.71(16) . 15_545
P5 O54 V4 125.14(13) . 3_655
V4 O54 V5A 95.50(10) 3_655 3
P5 O54 V5B 131.34(14) . 3
V4 O54 V5B 99.67(10) 3_655 3

loop_
_geom_bond_atom_site_label_1
_geom_bond_atom_site_label_2
_geom_bond_distance
_geom_bond_site_symmetry_2
V1 O2 1.6182(19) .
V1 O51 1.904(2) .
V1 O11 1.9274(19) .
V1 O24 2.0298(19) .
V1 O33 2.064(2) 14_445
V1 O4 2.348(2) 3
V1 V6 3.0623(6) 15_445
V2 O23 1.872(2) 2
V2 O43 1.8858(19) .
V2 O2 2.008(2) .
V2 O5 2.0454(18) 14_445
V2 O44 2.0663(18) .
V2 O34 2.068(2) 14_445
V2 V3 3.0285(6) .
V3 O1 1.6276(19) .
V3 O22 1.900(2) 2_455
V3 O31 1.9038(18) .
V3 O34 2.0294(18) 14_445
V3 O44 2.038(2) .
V3 O5 2.500(2) 14_445
V4 O4 1.6344(19) .
V4 O21 1.8806(19) 13_455
V4 O41 1.901(2) .
V4 O54 2.022(3) 3_455
V4 O12 2.0417(18) .
V4 O1 2.546(2) .
V4 V5A 3.0128(12) 1_455
V4 V5B 3.1269(12) 1_455
V5A O42 1.862(3) .
V5A O32 1.903(2) 14_545
V5A O3 1.9492(15) .
V5A O54 2.048(2) 3
V5A O12 2.057(3) 1_655
V5A O1 2.065(2) 1_655
V5A V4 3.0128(12) 1_655
V5B O3 1.6657(15) .
V5B O42 1.904(3) .
V5B O32 1.944(2) 14_545
V5B O54 2.070(2) 3
V5B O12 2.074(3) 1_655
V5B O1 2.343(2) 1_655
V5B V4 3.1269(12) 1_655
V6 O5 1.6457(18) 3
V6 O52 1.8883(19) .
V6 O53 1.898(3) 15_445
V6 O24 2.055(2) 15_545
V6 O33 2.0739(18) 8_544
V6 O4 2.2524(19) 13_545
V6 V1 3.0623(6) 15_545
P1 O11 1.493(2) 3
P1 O11 1.493(2) .
P1 O12 1.567(2) 3
P1 O12 1.567(2) .
P2 O21 1.508(2) .
P2 O22 1.513(2) .
P2 O23 1.525(2) .
P2 O24 1.575(2) .
P3 O31 1.501(2) .
P3 O32 1.508(2) .
P3 O33 1.557(2) .
P3 O34 1.569(2) .
P4 O41 1.508(2) .
P4 O42 1.510(2) .
P4 O43 1.520(2) 2
P4 O44 1.568(2) .
P5 O51 1.506(2) .
P5 O52 1.512(2) .
P5 O53 1.515(2) .
P5 O54 1.584(2) .
O1 V5A 2.065(2) 1_455
O1 V5B 2.343(2) 1_455
O3 V5B 1.6657(15) 3
O3 V5A 1.9492(15) 3
O4 V6 2.2523(19) 13_455
O4 V1 2.348(2) 3
O5 V6 1.6457(18) 3
O5 V2 2.0454(18) 2
O5 V3 2.500(2) 2
O12 V5A 2.057(3) 1_455
O12 V5B 2.074(3) 1_455
O21 V4 1.8806(19) 13_545
O22 V3 1.900(2) 14_545
O23 V2 1.872(2) 14_445
O24 V6 2.055(2) 15_445
O32 V5A 1.903(2) 2_455
O32 V5B 1.944(2) 2_455
O33 V1 2.064(2) 2
O33 V6 2.0739(18) 16_445
O34 V3 2.0294(18) 2
O34 V2 2.068(2) 2
O43 P4 1.520(2) 14_445
O53 V6 1.898(3) 15_545
O54 V4 2.022(3) 3_655
O54 V5A 2.048(2) 3
O54 V5B 2.070(2) 3
